data_7239079
loop_
_publ_author_name
'Chen, Chien-Tien'
'Chao, Wei-Shan'
'Liu, Hao-Wei'
'Wei, Yi'
'Jou, Jwo-Huei'
'Kumar, Sudhir'

_publ_section_title
;
 Spirally configured cis-stilbene/fluorene hybrids as ambipolar,
 fluorescent materials for organic light emitting diode applications
;
_journal_issue 24
_journal_name_full 'RSC Advances'
_journal_page_first 9381
_journal_paper_doi 10.1039/c3ra41642a
_journal_volume 3
_journal_year 2013
_chemical_formula_moiety 'C54 H39 Cl2 N'
_chemical_formula_sum 'C54 H39 Cl2 N'
_chemical_formula_weight 772.76
_space_group_IT_number 2
_space_group_name_Hall '-P 1'
_space_group_name_H-M_alt 'P -1'
_symmetry_cell_setting triclinic
_symmetry_space_group_name_H-M 'P -1'
_atom_sites_solution_hydrogens geom
_atom_sites_solution_primary direct
_atom_sites_solution_secondary difmap
_audit_creation_method SHELXL-97
_cell_angle_alpha 92.180(3)
_cell_angle_beta 90.261(3)
_cell_angle_gamma 109.366(3)
_cell_formula_units_Z 2
_cell_length_a 10.7030(12)
_cell_length_b 13.3547(15)
_cell_length_c 14.8791(13)
_cell_measurement_reflns_used 0
_cell_measurement_temperature 200(2)
_cell_measurement_theta_max 0
_cell_measurement_theta_min 0
_cell_volume 2004.6(4)
_computing_molecular_graphics 'Ortep-3 for Windows (Farrugia, 1997)'
_computing_publication_material 'WinGX publication routines (Farrugia, 1999)'
_computing_structure_refinement 'SHELXL-97 (Sheldrick, 1997)'
_computing_structure_solution 'SHELXS-86 (Sheldrick, 1986)'
_diffrn_ambient_temperature 200(2)
_diffrn_measured_fraction_theta_full 0.973
_diffrn_measured_fraction_theta_max 0.973
_diffrn_radiation_monochromator graphite
_diffrn_radiation_source 'fine-focus sealed tube'
_diffrn_radiation_type MoK\a
_diffrn_radiation_wavelength 0.71073
_diffrn_reflns_av_R_equivalents 0.0223
_diffrn_reflns_av_sigmaI/netI 0.0308
_diffrn_reflns_limit_h_max 12
_diffrn_reflns_limit_h_min -12
_diffrn_reflns_limit_k_max 15
_diffrn_reflns_limit_k_min -15
_diffrn_reflns_limit_l_max 17
_diffrn_reflns_limit_l_min -9
_diffrn_reflns_number 15827
_diffrn_reflns_theta_full 24.99
_diffrn_reflns_theta_max 24.99
_diffrn_reflns_theta_min 2.02
_exptl_absorpt_coefficient_mu 0.202
_exptl_absorpt_correction_T_max 0.9346
_exptl_absorpt_correction_T_min 0.9183
_exptl_absorpt_correction_type multi-scan
_exptl_crystal_colour yellow
_exptl_crystal_density_diffrn 1.280
_exptl_crystal_density_method 'not measured'
_exptl_crystal_description prism
_exptl_crystal_F_000 808
_exptl_crystal_size_max 0.43
_exptl_crystal_size_mid 0.37
_exptl_crystal_size_min 0.34
_refine_diff_density_max 0.338
_refine_diff_density_min -0.442
_refine_diff_density_rms 0.072
_refine_ls_extinction_method none
_refine_ls_goodness_of_fit_ref 1.076
_refine_ls_hydrogen_treatment constr
_refine_ls_matrix_type full
_refine_ls_number_parameters 514
_refine_ls_number_reflns 6844
_refine_ls_number_restraints 0
_refine_ls_restrained_S_all 1.076
_refine_ls_R_factor_all 0.0557
_refine_ls_R_factor_gt 0.0435
_refine_ls_shift/su_max 0.001
_refine_ls_shift/su_mean 0.000
_refine_ls_structure_factor_coef Fsqd
_refine_ls_weighting_details 'calc w=1/[\s^2^(Fo^2^)+(0.0748P)^2^+0.5778P] where P=(Fo^2^+2Fc^2^)/3'
_refine_ls_weighting_scheme calc
_refine_ls_wR_factor_gt 0.1235
_refine_ls_wR_factor_ref 0.1372
_reflns_number_gt 5584
_reflns_number_total 6844
_reflns_threshold_expression >2sigma(I)
_cod_data_source_file c3ra41642a.txt
_cod_data_source_block a12973
_cod_database_code 7239079

loop_
_symmetry_equiv_pos_as_xyz
'x, y, z'
'-x, -y, -z'

loop_
_atom_site_label
_atom_site_type_symbol
_atom_site_fract_x
_atom_site_fract_y
_atom_site_fract_z
_atom_site_U_iso_or_equiv
_atom_site_adp_type
_atom_site_occupancy
_atom_site_symmetry_multiplicity
_atom_site_calc_flag
_atom_site_refinement_flags
C1 C 0.6744(2) 1.15305(16) 0.36326(14) 0.0412(5) Uani 1 1 d .
C2 C 0.6440(2) 1.19706(19) 0.28682(17) 0.0552(6) Uani 1 1 d .
H2 H 0.6972 1.2035 0.2350 0.066 Uiso 1 1 calc R
C3 C 0.5349(3) 1.2319(2) 0.2866(2) 0.0733(9) Uani 1 1 d .
H3 H 0.5133 1.2615 0.2342 0.088 Uiso 1 1 calc R
C4 C 0.4586(3) 1.2237(2) 0.3612(3) 0.0772(9) Uani 1 1 d .
H4 H 0.3851 1.2485 0.3606 0.093 Uiso 1 1 calc R
C5 C 0.4880(3) 1.1797(3) 0.4370(2) 0.0771(9) Uani 1 1 d .
H5 H 0.4345 1.1737 0.4886 0.093 Uiso 1 1 calc R
C6 C 0.5961(2) 1.1438(2) 0.43816(16) 0.0571(6) Uani 1 1 d .
H6 H 0.6160 1.1130 0.4905 0.068 Uiso 1 1 calc R
C7 C 0.89920(19) 1.17829(16) 0.41835(13) 0.0371(5) Uani 1 1 d .
C8 C 0.9376(2) 1.28836(17) 0.42151(15) 0.0473(5) Uani 1 1 d .
H8 H 0.8900 1.3231 0.3875 0.057 Uiso 1 1 calc R
C9 C 1.0465(2) 1.3479(2) 0.47480(17) 0.0587(6) Uani 1 1 d .
H9 H 1.0718 1.4232 0.4773 0.070 Uiso 1 1 calc R
C10 C 1.1176(2) 1.2994(2) 0.52358(17) 0.0582(6) Uani 1 1 d .
H10 H 1.1924 1.3409 0.5589 0.070 Uiso 1 1 calc R
C11 C 1.0798(2) 1.1904(2) 0.52095(15) 0.0503(6) Uani 1 1 d .
H11 H 1.1290 1.1564 0.5543 0.060 Uiso 1 1 calc R
C12 C 0.9701(2) 1.12970(17) 0.46975(14) 0.0417(5) Uani 1 1 d .
H12 H 0.9432 1.0544 0.4698 0.050 Uiso 1 1 calc R
C13 C 0.78308(18) 1.02476(15) 0.31531(12) 0.0331(4) Uani 1 1 d .
C14 C 0.89769(19) 1.00423(16) 0.28967(13) 0.0377(5) Uani 1 1 d .
H14 H 0.9825 1.0529 0.3064 0.045 Uiso 1 1 calc R
C15 C 0.88658(19) 0.91321(17) 0.24009(13) 0.0367(4) Uani 1 1 d .
H15 H 0.9655 0.8994 0.2246 0.044 Uiso 1 1 calc R
C16 C 0.76443(18) 0.83887(15) 0.21080(12) 0.0328(4) Uani 1 1 d .
C17 C 0.64767(17) 0.85889(14) 0.23655(11) 0.0286(4) Uani 1 1 d .
C18 C 0.66053(18) 0.95031(15) 0.28929(12) 0.0308(4) Uani 1 1 d .
H18 H 0.5823 0.9628 0.3086 0.037 Uiso 1 1 calc R
C19 C 0.50552(17) 0.77862(14) 0.21706(12) 0.0280(4) Uani 1 1 d .
C20 C 0.47583(17) 0.73171(14) 0.11843(12) 0.0279(4) Uani 1 1 d .
C21 C 0.55677(18) 0.68286(15) 0.07095(13) 0.0326(4) Uani 1 1 d .
C22 C 0.68762(19) 0.68351(16) 0.09905(14) 0.0375(5) Uani 1 1 d .
H22 H 0.7151 0.6288 0.0722 0.045 Uiso 1 1 calc R
C23 C 0.77414(19) 0.74948(16) 0.15679(14) 0.0380(5) Uani 1 1 d .
H23 H 0.8552 0.7358 0.1637 0.046 Uiso 1 1 calc R
C24 C 0.5106(2) 0.62944(16) -0.01165(13) 0.0388(5) Uani 1 1 d .
H24 H 0.5640 0.5955 -0.0427 0.047 Uiso 1 1 calc R
C25 C 0.3911(2) 0.62403(16) -0.04980(13) 0.0391(5) Uani 1 1 d .
H25 H 0.3623 0.5853 -0.1053 0.047 Uiso 1 1 calc R
C26 C 0.31221(18) 0.67536(14) -0.00701(12) 0.0324(4) Uani 1 1 d .
C27 C 0.35639(18) 0.72739(14) 0.07685(12) 0.0292(4) Uani 1 1 d .
H27 H 0.3024 0.7615 0.1069 0.035 Uiso 1 1 calc R
C28 C 0.18419(19) 0.66581(16) -0.04919(12) 0.0347(4) Uani 1 1 d .
H28 H 0.1398 0.5987 -0.0783 0.042 Uiso 1 1 calc R
C29 C 0.11947(18) 0.73607(15) -0.05346(12) 0.0318(4) Uani 1 1 d .
C30 C 0.17258(18) 0.84931(15) -0.02025(12) 0.0315(4) Uani 1 1 d .
C31 C 0.29916(19) 0.91490(16) -0.04216(13) 0.0382(5) Uani 1 1 d .
H31 H 0.3555 0.8862 -0.0758 0.046 Uiso 1 1 calc R
C32 C 0.3436(2) 1.02182(17) -0.01526(14) 0.0440(5) Uani 1 1 d .
H32 H 0.4299 1.0655 -0.0309 0.053 Uiso 1 1 calc R
C33 C 0.2637(2) 1.06510(17) 0.03386(14) 0.0431(5) Uani 1 1 d .
H33 H 0.2943 1.1383 0.0519 0.052 Uiso 1 1 calc R
C34 C 0.1386(2) 1.00076(17) 0.05652(14) 0.0420(5) Uani 1 1 d .
H34 H 0.0835 1.0298 0.0911 0.050 Uiso 1 1 calc R
C35 C 0.09299(19) 0.89429(16) 0.02926(13) 0.0370(4) Uani 1 1 d .
H35 H 0.0062 0.8513 0.0446 0.044 Uiso 1 1 calc R
C36 C -0.01192(19) 0.70216(15) -0.10120(12) 0.0340(4) Uani 1 1 d .
C37 C -0.1053(2) 0.60203(16) -0.09110(14) 0.0395(5) Uani 1 1 d .
H37 H -0.0888 0.5562 -0.0487 0.047 Uiso 1 1 calc R
C38 C -0.2220(2) 0.56797(17) -0.14187(15) 0.0444(5) Uani 1 1 d .
H38 H -0.2841 0.4990 -0.1348 0.053 Uiso 1 1 calc R
C39 C -0.2475(2) 0.6348(2) -0.20284(16) 0.0523(6) Uani 1 1 d .
H39 H -0.3269 0.6115 -0.2381 0.063 Uiso 1 1 calc R
C40 C -0.1576(2) 0.7355(2) -0.21250(17) 0.0574(6) Uani 1 1 d .
H40 H -0.1759 0.7816 -0.2537 0.069 Uiso 1 1 calc R
C41 C -0.0406(2) 0.76904(18) -0.16199(14) 0.0457(5) Uani 1 1 d .
H41 H 0.0207 0.8384 -0.1689 0.055 Uiso 1 1 calc R
C42 C 0.47648(17) 0.68700(14) 0.28375(12) 0.0311(4) Uani 1 1 d .
C43 C 0.5398(2) 0.61281(16) 0.29565(14) 0.0383(5) Uani 1 1 d .
H43 H 0.6119 0.6120 0.2589 0.046 Uiso 1 1 calc R
C44 C 0.4954(2) 0.53961(17) 0.36263(15) 0.0463(5) Uani 1 1 d .
H44 H 0.5383 0.4887 0.3714 0.056 Uiso 1 1 calc R
C45 C 0.3904(2) 0.53938(18) 0.41655(15) 0.0505(6) Uani 1 1 d .
H45 H 0.3615 0.4882 0.4613 0.061 Uiso 1 1 calc R
C46 C 0.3272(2) 0.61342(18) 0.40567(14) 0.0459(5) Uani 1 1 d .
H46 H 0.2555 0.6138 0.4429 0.055 Uiso 1 1 calc R
C47 C 0.37062(18) 0.68751(16) 0.33914(12) 0.0352(4) Uani 1 1 d .
C48 C 0.32552(17) 0.77575(16) 0.31617(12) 0.0329(4) Uani 1 1 d .
C49 C 0.22814(19) 0.81121(18) 0.35424(13) 0.0417(5) Uani 1 1 d .
H49 H 0.1754 0.7741 0.4015 0.050 Uiso 1 1 calc R
C50 C 0.2094(2) 0.90091(19) 0.32232(14) 0.0450(5) Uani 1 1 d .
H50 H 0.1440 0.9261 0.3483 0.054 Uiso 1 1 calc R
C51 C 0.2852(2) 0.95462(18) 0.25275(13) 0.0402(5) Uani 1 1 d .
H51 H 0.2712 1.0164 0.2316 0.048 Uiso 1 1 calc R
C52 C 0.38123(18) 0.91906(15) 0.21364(12) 0.0323(4) Uani 1 1 d .
H52 H 0.4321 0.9554 0.1654 0.039 Uiso 1 1 calc R
C53 C 0.40181(16) 0.82952(15) 0.24609(11) 0.0288(4) Uani 1 1 d .
C54 C 0.9973(3) 0.5545(3) 0.2682(2) 0.0882(10) Uani 1 1 d .
H54A H 1.0445 0.5020 0.2684 0.106 Uiso 1 1 calc R
H54B H 1.0336 0.6066 0.3188 0.106 Uiso 1 1 calc R
N1 N 0.78699(16) 1.11718(14) 0.36555(12) 0.0415(4) Uani 1 1 d .
Cl1 Cl 1.02896(6) 0.62075(5) 0.16729(5) 0.0635(2) Uani 1 1 d .
Cl2 Cl 0.82976(7) 0.48897(6) 0.28594(5) 0.0711(2) Uani 1 1 d .

loop_
_atom_site_aniso_label
_atom_site_aniso_U_11
_atom_site_aniso_U_22
_atom_site_aniso_U_33
_atom_site_aniso_U_23
_atom_site_aniso_U_13
_atom_site_aniso_U_12
C1 0.0396(11) 0.0343(11) 0.0478(12) -0.0077(9) -0.0132(9) 0.0111(9)
C2 0.0595(15) 0.0448(14) 0.0597(14) 0.0066(11) -0.0136(11) 0.0149(12)
C3 0.0736(19) 0.0485(16) 0.102(2) 0.0090(15) -0.0339(17) 0.0254(14)
C4 0.0601(17) 0.0646(19) 0.113(3) -0.0275(18) -0.0330(18) 0.0332(15)
C5 0.0504(15) 0.102(2) 0.080(2) -0.0325(17) -0.0106(14) 0.0311(16)
C6 0.0443(13) 0.0766(18) 0.0489(13) -0.0077(12) -0.0117(10) 0.0195(12)
C7 0.0318(10) 0.0375(11) 0.0362(10) 0.0001(8) -0.0021(8) 0.0039(8)
C8 0.0466(12) 0.0375(12) 0.0501(12) 0.0067(10) -0.0031(10) 0.0032(10)
C9 0.0533(14) 0.0395(13) 0.0669(15) -0.0016(11) -0.0043(12) -0.0060(11)
C10 0.0425(13) 0.0577(16) 0.0585(14) -0.0071(12) -0.0115(11) -0.0036(11)
C11 0.0400(12) 0.0611(16) 0.0458(12) 0.0025(10) -0.0087(9) 0.0117(11)
C12 0.0395(11) 0.0387(12) 0.0420(11) 0.0024(9) -0.0057(9) 0.0064(9)
C13 0.0331(10) 0.0316(11) 0.0332(9) 0.0044(8) -0.0042(8) 0.0085(8)
C14 0.0267(10) 0.0423(12) 0.0387(10) 0.0061(9) -0.0027(8) 0.0040(9)
C15 0.0263(9) 0.0459(12) 0.0384(10) 0.0047(9) 0.0001(8) 0.0125(9)
C16 0.0301(10) 0.0340(11) 0.0360(9) 0.0076(8) 0.0006(8) 0.0121(8)
C17 0.0266(9) 0.0286(10) 0.0302(9) 0.0080(7) -0.0007(7) 0.0081(8)
C18 0.0270(9) 0.0315(10) 0.0344(9) 0.0054(8) -0.0013(7) 0.0100(8)
C19 0.0248(9) 0.0281(10) 0.0314(9) 0.0044(7) 0.0001(7) 0.0088(7)
C20 0.0301(9) 0.0207(9) 0.0326(9) 0.0060(7) 0.0032(7) 0.0075(7)
C21 0.0348(10) 0.0250(10) 0.0389(10) 0.0050(8) 0.0042(8) 0.0105(8)
C22 0.0365(11) 0.0319(11) 0.0490(11) 0.0014(9) 0.0049(9) 0.0182(9)
C23 0.0299(10) 0.0392(12) 0.0503(11) 0.0063(9) 0.0039(8) 0.0183(9)
C24 0.0438(11) 0.0331(11) 0.0432(11) -0.0035(8) 0.0040(9) 0.0183(9)
C25 0.0485(12) 0.0330(11) 0.0370(10) -0.0045(8) -0.0021(9) 0.0158(9)
C26 0.0360(10) 0.0256(10) 0.0352(9) 0.0034(8) -0.0019(8) 0.0094(8)
C27 0.0325(10) 0.0245(9) 0.0323(9) 0.0040(7) 0.0011(7) 0.0115(8)
C28 0.0388(11) 0.0299(10) 0.0328(9) -0.0014(8) -0.0038(8) 0.0082(9)
C29 0.0348(10) 0.0301(10) 0.0289(9) 0.0033(7) 0.0000(7) 0.0084(8)
C30 0.0350(10) 0.0289(10) 0.0308(9) 0.0039(7) -0.0060(7) 0.0109(8)
C31 0.0373(11) 0.0383(12) 0.0381(10) 0.0056(8) 0.0026(8) 0.0109(9)
C32 0.0403(12) 0.0341(12) 0.0498(12) 0.0116(9) 0.0000(9) 0.0009(9)
C33 0.0516(13) 0.0284(11) 0.0474(12) 0.0050(9) -0.0098(10) 0.0105(10)
C34 0.0459(12) 0.0378(12) 0.0458(11) -0.0015(9) -0.0051(9) 0.0192(10)
C35 0.0336(10) 0.0362(11) 0.0408(10) 0.0024(8) -0.0019(8) 0.0109(9)
C36 0.0355(10) 0.0334(11) 0.0331(9) -0.0008(8) -0.0016(8) 0.0116(8)
C37 0.0397(11) 0.0324(11) 0.0469(11) 0.0008(9) 0.0002(9) 0.0127(9)
C38 0.0362(11) 0.0342(12) 0.0585(13) -0.0061(10) -0.0018(9) 0.0069(9)
C39 0.0400(12) 0.0551(15) 0.0566(13) -0.0083(11) -0.0149(10) 0.0103(11)
C40 0.0536(14) 0.0554(15) 0.0580(14) 0.0119(11) -0.0202(11) 0.0104(12)
C41 0.0445(12) 0.0381(12) 0.0485(12) 0.0090(9) -0.0111(9) 0.0050(10)
C42 0.0294(9) 0.0290(10) 0.0312(9) 0.0041(7) -0.0050(7) 0.0044(8)
C43 0.0378(11) 0.0325(11) 0.0435(11) 0.0078(8) -0.0048(8) 0.0097(9)
C44 0.0508(13) 0.0339(12) 0.0510(12) 0.0111(9) -0.0139(10) 0.0088(10)
C45 0.0532(14) 0.0430(13) 0.0444(12) 0.0200(10) -0.0060(10) -0.0005(11)
C46 0.0407(12) 0.0506(14) 0.0390(11) 0.0123(9) 0.0024(9) 0.0041(10)
C47 0.0309(10) 0.0375(11) 0.0306(9) 0.0038(8) -0.0030(7) 0.0024(8)
C48 0.0250(9) 0.0395(11) 0.0305(9) 0.0005(8) -0.0032(7) 0.0058(8)
C49 0.0310(10) 0.0591(14) 0.0334(10) 0.0002(9) 0.0044(8) 0.0131(10)
C50 0.0334(11) 0.0672(16) 0.0408(11) -0.0084(10) -0.0021(8) 0.0264(11)
C51 0.0399(11) 0.0487(13) 0.0384(10) -0.0060(9) -0.0078(9) 0.0240(10)
C52 0.0300(9) 0.0368(11) 0.0319(9) 0.0003(8) -0.0021(7) 0.0135(8)
C53 0.0240(9) 0.0320(10) 0.0285(9) -0.0027(7) -0.0035(7) 0.0073(8)
C54 0.0616(18) 0.124(3) 0.0691(19) 0.0066(18) -0.0050(14) 0.0171(18)
N1 0.0357(9) 0.0373(10) 0.0501(10) -0.0063(8) -0.0130(7) 0.0113(8)
Cl1 0.0596(4) 0.0545(4) 0.0817(4) 0.0060(3) 0.0121(3) 0.0256(3)
Cl2 0.0620(4) 0.0648(4) 0.0788(5) 0.0071(3) 0.0006(3) 0.0102(3)

loop_
_atom_type_symbol
_atom_type_description
_atom_type_scat_dispersion_real
_atom_type_scat_dispersion_imag
_atom_type_scat_source
C C 0.0033 0.0016 'International Tables Vol C Tables 4.2.6.8 and 6.1.1.4'
H H 0.0000 0.0000 'International Tables Vol C Tables 4.2.6.8 and 6.1.1.4'
N N 0.0061 0.0033 'International Tables Vol C Tables 4.2.6.8 and 6.1.1.4'
Cl Cl 0.1484 0.1585 'International Tables Vol C Tables 4.2.6.8 and 6.1.1.4'

loop_
_geom_angle_atom_site_label_1
_geom_angle_atom_site_label_2
_geom_angle_atom_site_label_3
_geom_angle
C6 C1 C2 119.7(2)
C6 C1 N1 119.7(2)
C2 C1 N1 120.6(2)
C1 C2 C3 119.4(3)
C1 C2 H2 120.3
C3 C2 H2 120.3
C4 C3 C2 120.6(3)
C4 C3 H3 119.7
C2 C3 H3 119.7
C3 C4 C5 120.2(3)
C3 C4 H4 119.9
C5 C4 H4 119.9
C4 C5 C6 120.0(3)
C4 C5 H5 120.0
C6 C5 H5 120.0
C1 C6 C5 120.0(3)
C1 C6 H6 120.0
C5 C6 H6 120.0
C8 C7 C12 118.77(19)
C8 C7 N1 120.04(18)
C12 C7 N1 121.17(18)
C7 C8 C9 119.7(2)
C7 C8 H8 120.1
C9 C8 H8 120.1
C10 C9 C8 121.1(2)
C10 C9 H9 119.4
C8 C9 H9 119.4
C9 C10 C11 119.4(2)
C9 C10 H10 120.3
C11 C10 H10 120.3
C10 C11 C12 120.3(2)
C10 C11 H11 119.8
C12 C11 H11 119.8
C11 C12 C7 120.6(2)
C11 C12 H12 119.7
C7 C12 H12 119.7
C14 C13 C18 118.18(18)
C14 C13 N1 122.32(17)
C18 C13 N1 119.50(17)
C15 C14 C13 119.22(18)
C15 C14 H14 120.4
C13 C14 H14 120.4
C14 C15 C16 123.54(18)
C14 C15 H15 118.2
C16 C15 H15 118.2
C15 C16 C17 117.66(18)
C15 C16 C23 115.00(17)
C17 C16 C23 127.34(17)
C18 C17 C16 118.10(16)
C18 C17 C19 118.25(16)
C16 C17 C19 123.36(16)
C17 C18 C13 123.25(17)
C17 C18 H18 118.4
C13 C18 H18 118.4
C53 C19 C42 100.56(14)
C53 C19 C17 109.72(14)
C42 C19 C17 109.27(14)
C53 C19 C20 110.08(13)
C42 C19 C20 109.95(14)
C17 C19 C20 116.12(14)
C27 C20 C21 117.24(16)
C27 C20 C19 118.71(15)
C21 C20 C19 123.73(15)
C24 C21 C20 118.78(17)
C24 C21 C22 114.91(17)
C20 C21 C22 126.30(18)
C23 C22 C21 129.46(19)
C23 C22 H22 115.3
C21 C22 H22 115.3
C22 C23 C16 130.21(18)
C22 C23 H23 114.9
C16 C23 H23 114.9
C25 C24 C21 122.67(18)
C25 C24 H24 118.7
C21 C24 H24 118.7
C24 C25 C26 119.96(18)
C24 C25 H25 120.0
C26 C25 H25 120.0
C25 C26 C27 117.77(17)
C25 C26 C28 118.16(17)
C27 C26 C28 123.93(17)
C20 C27 C26 123.47(17)
C20 C27 H27 118.3
C26 C27 H27 118.3
C29 C28 C26 130.74(18)
C29 C28 H28 114.6
C26 C28 H28 114.6
C28 C29 C30 125.16(17)
C28 C29 C36 118.28(17)
C30 C29 C36 116.39(16)
C35 C30 C31 118.02(18)
C35 C30 C29 120.31(17)
C31 C30 C29 121.55(17)
C32 C31 C30 120.63(19)
C32 C31 H31 119.7
C30 C31 H31 119.7
C33 C32 C31 120.64(19)
C33 C32 H32 119.7
C31 C32 H32 119.7
C34 C33 C32 119.2(2)
C34 C33 H33 120.4
C32 C33 H33 120.4
C33 C34 C35 120.5(2)
C33 C34 H34 119.7
C35 C34 H34 119.7
C34 C35 C30 120.93(19)
C34 C35 H35 119.5
C30 C35 H35 119.5
C37 C36 C41 118.19(18)
C37 C36 C29 121.74(17)
C41 C36 C29 119.96(17)
C38 C37 C36 121.14(19)
C38 C37 H37 119.4
C36 C37 H37 119.4
C39 C38 C37 119.7(2)
C39 C38 H38 120.1
C37 C38 H38 120.1
C38 C39 C40 120.1(2)
C38 C39 H39 120.0
C40 C39 H39 120.0
C39 C40 C41 120.0(2)
C39 C40 H40 120.0
C41 C40 H40 120.0
C40 C41 C36 120.8(2)
C40 C41 H41 119.6
C36 C41 H41 119.6
C43 C42 C47 119.89(17)
C43 C42 C19 130.12(17)
C47 C42 C19 109.97(16)
C42 C43 C44 118.6(2)
C42 C43 H43 120.7
C44 C43 H43 120.7
C45 C44 C43 121.5(2)
C45 C44 H44 119.2
C43 C44 H44 119.2
C44 C45 C46 120.32(19)
C44 C45 H45 119.8
C46 C45 H45 119.8
C45 C46 C47 118.9(2)
C45 C46 H46 120.5
C47 C46 H46 120.5
C46 C47 C42 120.70(19)
C46 C47 C48 129.96(19)
C42 C47 C48 109.30(16)
C49 C48 C53 120.45(18)
C49 C48 C47 130.68(18)
C53 C48 C47 108.83(16)
C50 C49 C48 119.04(19)
C50 C49 H49 120.5
C48 C49 H49 120.5
C49 C50 C51 120.67(19)
C49 C50 H50 119.7
C51 C50 H50 119.7
C50 C51 C52 120.7(2)
C50 C51 H51 119.7
C52 C51 H51 119.7
C51 C52 C53 119.03(18)
C51 C52 H52 120.5
C53 C52 H52 120.5
C52 C53 C48 120.13(17)
C52 C53 C19 128.50(16)
C48 C53 C19 111.34(16)
Cl2 C54 Cl1 113.69(17)
Cl2 C54 H54A 108.8
Cl1 C54 H54A 108.8
Cl2 C54 H54B 108.8
Cl1 C54 H54B 108.8
H54A C54 H54B 107.7
C13 N1 C7 122.63(16)
C13 N1 C1 119.44(15)
C7 N1 C1 117.92(16)

loop_
_geom_bond_atom_site_label_1
_geom_bond_atom_site_label_2
_geom_bond_distance
C1 C6 1.382(3)
C1 C2 1.385(3)
C1 N1 1.437(3)
C2 C3 1.393(4)
C2 H2 0.9500
C3 C4 1.367(5)
C3 H3 0.9500
C4 C5 1.372(5)
C4 H4 0.9500
C5 C6 1.392(4)
C5 H5 0.9500
C6 H6 0.9500
C7 C8 1.388(3)
C7 C12 1.393(3)
C7 N1 1.421(2)
C8 C9 1.395(3)
C8 H8 0.9500
C9 C10 1.372(4)
C9 H9 0.9500
C10 C11 1.374(3)
C10 H10 0.9500
C11 C12 1.389(3)
C11 H11 0.9500
C12 H12 0.9500
C13 C14 1.395(3)
C13 C18 1.400(3)
C13 N1 1.407(3)
C14 C15 1.368(3)
C14 H14 0.9500
C15 C16 1.409(3)
C15 H15 0.9500
C16 C17 1.414(3)
C16 C23 1.446(3)
C17 C18 1.393(3)
C17 C19 1.562(2)
C18 H18 0.9500
C19 C53 1.537(2)
C19 C42 1.556(2)
C19 C20 1.562(2)
C20 C27 1.401(3)
C20 C21 1.421(3)
C21 C24 1.399(3)
C21 C22 1.457(3)
C22 C23 1.329(3)
C22 H22 0.9500
C23 H23 0.9500
C24 C25 1.376(3)
C24 H24 0.9500
C25 C26 1.394(3)
C25 H25 0.9500
C26 C27 1.405(3)
C26 C28 1.469(3)
C27 H27 0.9500
C28 C29 1.341(3)
C28 H28 0.9500
C29 C30 1.491(3)
C29 C36 1.494(3)
C30 C35 1.393(3)
C30 C31 1.396(3)
C31 C32 1.389(3)
C31 H31 0.9500
C32 C33 1.379(3)
C32 H32 0.9500
C33 C34 1.381(3)
C33 H33 0.9500
C34 C35 1.385(3)
C34 H34 0.9500
C35 H35 0.9500
C36 C37 1.393(3)
C36 C41 1.397(3)
C37 C38 1.388(3)
C37 H37 0.9500
C38 C39 1.384(3)
C38 H38 0.9500
C39 C40 1.383(3)
C39 H39 0.9500
C40 C41 1.388(3)
C40 H40 0.9500
C41 H41 0.9500
C42 C43 1.389(3)
C42 C47 1.406(3)
C43 C44 1.395(3)
C43 H43 0.9500
C44 C45 1.383(3)
C44 H44 0.9500
C45 C46 1.384(3)
C45 H45 0.9500
C46 C47 1.396(3)
C46 H46 0.9500
C47 C48 1.464(3)
C48 C49 1.394(3)
C48 C53 1.395(3)
C49 C50 1.379(3)
C49 H49 0.9500
C50 C51 1.386(3)
C50 H50 0.9500
C51 C52 1.389(3)
C51 H51 0.9500
C52 C53 1.389(3)
C52 H52 0.9500
C54 Cl2 1.741(3)
C54 Cl1 1.750(3)
C54 H54A 0.9900
C54 H54B 0.9900
